data_4324935
loop_
_publ_author_name
'Pradip Pachfule'
'Raja Das'
'Pankaj Poddar'
'Rahul Banerjee'

_publ_contact_author
;
Dr. Rahul Banerjee
Scientist
Physical/Materials Chemistry Division  
National Chemical Laboratory
Dr. Homi Bhaba Road
Pune 411008, India
;
_publ_contact_author_email r.banerjee@ncl.res.in
_publ_contact_author_fax '91 020 2590 2636'
_publ_contact_author_phone '91 020 2590 2535'
_publ_section_title
;
 Structural, Magnetic, and Gas Adsorption Study of a Series of Partially
 Fluorinated Metal-Organic Frameworks (HF-MOFs)
;
_journal_name_full 'Inorganic Chemistry'
_journal_page_first 3855
_journal_page_last 3865
_journal_paper_doi 10.1021/ic1017246
_journal_volume 50
_journal_year 2011
_chemical_formula_moiety 'C23 H17 F6 Mn N O5'
_chemical_formula_sum 'C23 H17 F6 Mn N O5'
_chemical_formula_weight 556.32
_chemical_name_systematic
; 
 ? 
;
_space_group_IT_number 33
_symmetry_cell_setting orthorhombic
_symmetry_space_group_name_Hall 'P 2c -2n'
_symmetry_space_group_name_H-M 'P n a 21'
_atom_sites_solution_hydrogens geom
_atom_sites_solution_primary direct
_atom_sites_solution_secondary difmap
_audit_creation_method SHELXL-97
_cell_angle_alpha 90.00
_cell_angle_beta 90.00
_cell_angle_gamma 90.00
_cell_formula_units_Z 4
_cell_length_a 26.406(8)
_cell_length_b 10.626(3)
_cell_length_c 8.473(3)
_cell_measurement_reflns_used 4182
_cell_measurement_temperature 298(2)
_cell_measurement_theta_max 25.000
_cell_measurement_theta_min 1.86
_cell_volume 2377.4(13)
_computing_cell_refinement 'Bruker SMART'
_computing_data_collection 'Bruker SMART'
_computing_data_reduction 'Bruker SAINT'
_computing_molecular_graphics 'Bruker SHELXTL'
_computing_publication_material 'Bruker SHELXTL'
_computing_structure_refinement 'Bruker SHELXTL'
_computing_structure_solution 'Bruker SHELXTL'
_diffrn_ambient_temperature 298(2)
_diffrn_measured_fraction_theta_full 1.000
_diffrn_measured_fraction_theta_max 1.000
_diffrn_radiation_monochromator graphite
_diffrn_radiation_source 'fine-focus sealed tube'
_diffrn_radiation_type MoK\a
_diffrn_radiation_wavelength 0.71073
_diffrn_reflns_av_R_equivalents 0.0686
_diffrn_reflns_av_sigmaI/netI 0.0466
_diffrn_reflns_limit_h_max 31
_diffrn_reflns_limit_h_min -31
_diffrn_reflns_limit_k_max 12
_diffrn_reflns_limit_k_min -12
_diffrn_reflns_limit_l_max 10
_diffrn_reflns_limit_l_min -10
_diffrn_reflns_number 22069
_diffrn_reflns_theta_full 25.00
_diffrn_reflns_theta_max 25.00
_diffrn_reflns_theta_min 1.54
_exptl_absorpt_coefficient_mu 0.637
_exptl_absorpt_correction_T_max 0.8787
_exptl_absorpt_correction_T_min 0.7076
_exptl_absorpt_correction_type multi-scan
_exptl_absorpt_process_details 'Blessing, Acta Cryst. (1995) A51 33-58'
_exptl_crystal_colour Colorless
_exptl_crystal_density_diffrn 1.554
_exptl_crystal_description hexagonal
_exptl_crystal_F_000 1124
_exptl_crystal_size_max 0.27
_exptl_crystal_size_mid 0.20
_exptl_crystal_size_min 0.17
_refine_diff_density_max 0.226
_refine_diff_density_min -0.326
_refine_diff_density_rms 0.055
_refine_ls_abs_structure_details 'Flack H D (1983), Acta Cryst. A39, 876-881'
_refine_ls_abs_structure_Flack 0.04(2)
_refine_ls_extinction_method none
_refine_ls_goodness_of_fit_ref 1.052
_refine_ls_hydrogen_treatment mixed
_refine_ls_matrix_type full
_refine_ls_number_parameters 334
_refine_ls_number_reflns 4182
_refine_ls_number_restraints 2
_refine_ls_restrained_S_all 1.051
_refine_ls_R_factor_all 0.0405
_refine_ls_R_factor_gt 0.0354
_refine_ls_shift/su_max 0.001
_refine_ls_shift/su_mean 0.000
_refine_ls_structure_factor_coef Fsqd
_refine_ls_weighting_details 'calc w=1/[\s^2^(Fo^2^)+(0.0508P)^2^+0.0000P] where P=(Fo^2^+2Fc^2^)/3'
_refine_ls_weighting_scheme calc
_refine_ls_wR_factor_gt 0.0913
_refine_ls_wR_factor_ref 0.0935
_reflns_number_gt 3773
_reflns_number_total 4182
_reflns_threshold_expression >2sigma(I)
_cod_data_source_file ic1017246_si_002_4.cif
_cod_data_source_block Mn-FMOF-W
_cod_original_cell_volume 2377.3(13)
_cod_database_code 4324935

loop_
_symmetry_equiv_pos_as_xyz
'x, y, z'
'-x, -y, z+1/2'
'x+1/2, -y+1/2, z'
'-x+1/2, y+1/2, z+1/2'

loop_
_atom_site_label
_atom_site_type_symbol
_atom_site_fract_x
_atom_site_fract_y
_atom_site_fract_z
_atom_site_U_iso_or_equiv
_atom_site_adp_type
_atom_site_occupancy
_atom_site_symmetry_multiplicity
_atom_site_calc_flag
_atom_site_refinement_flags
C1 C 0.92180(11) 0.4631(3) 1.1917(4) 0.0290(7) Uani 1 1 d .
C2 C 0.87317(11) 0.4265(3) 1.1085(4) 0.0263(7) Uani 1 1 d .
C3 C 0.84765(11) 0.3165(3) 1.1489(4) 0.0317(7) Uani 1 1 d .
H3 H 0.8596 0.2667 1.2313 0.038 Uiso 1 1 calc R
C4 C 0.80476(12) 0.2810(3) 1.0671(4) 0.0348(8) Uani 1 1 d .
H4 H 0.7876 0.2082 1.0966 0.042 Uiso 1 1 calc R
C5 C 0.78675(10) 0.3519(3) 0.9418(4) 0.0273(7) Uani 1 1 d .
C6 C 0.81109(11) 0.4650(3) 0.9058(4) 0.0310(7) Uani 1 1 d .
H6 H 0.7986 0.5161 0.8257 0.037 Uiso 1 1 calc R
C7 C 0.85380(11) 0.5013(3) 0.9890(4) 0.0290(7) Uani 1 1 d .
H7 H 0.8697 0.5769 0.9643 0.035 Uiso 1 1 calc R
C8 C 0.74392(12) 0.2974(4) 0.8392(4) 0.0372(8) Uani 1 1 d .
C9 C 0.71592(15) 0.3986(5) 0.7415(5) 0.0566(13) Uani 1 1 d .
C10 C 0.77037(15) 0.2078(5) 0.7210(5) 0.0567(12) Uani 1 1 d .
C11 C 0.70314(10) 0.2306(3) 0.9384(4) 0.0289(7) Uani 1 1 d .
C12 C 1.07482(11) 0.4214(3) 1.1914(4) 0.0269(7) Uani 1 1 d .
C13 C 1.12119(11) 0.3688(3) 1.1089(4) 0.0266(7) Uani 1 1 d .
C14 C 1.14205(11) 0.2528(3) 1.1507(4) 0.0318(7) Uani 1 1 d .
H14 H 1.1286 0.2075 1.2347 0.038 Uiso 1 1 calc R
C15 C 1.18263(12) 0.2055(3) 1.0672(4) 0.0331(8) Uani 1 1 d .
H15 H 1.1967 0.1290 1.0976 0.040 Uiso 1 1 calc R
C16 C 1.18382(12) 0.3878(3) 0.9035(4) 0.0359(8) Uani 1 1 d .
H16 H 1.1981 0.4344 0.8218 0.043 Uiso 1 1 calc R
C17 C 1.14383(11) 0.4374(3) 0.9880(4) 0.0320(8) Uani 1 1 d .
H17 H 1.1319 0.5175 0.9640 0.038 Uiso 1 1 calc R
C18 C 0.97664(15) 0.8686(4) 1.0536(5) 0.0496(10) Uani 1 1 d .
H18 H 0.9440 0.8386 1.0361 0.059 Uiso 1 1 calc R
C19 C 0.98204(19) 0.9949(4) 1.0878(7) 0.0684(14) Uani 1 1 d .
C20 C 1.0310(2) 1.0364(5) 1.1104(8) 0.097(2) Uani 1 1 d .
H20 H 1.0372 1.1206 1.1330 0.116 Uiso 1 1 calc R
C21 C 1.0702(2) 0.9539(4) 1.0995(10) 0.117(3) Uani 1 1 d .
H21 H 1.1033 0.9815 1.1148 0.140 Uiso 1 1 calc R
C22 C 1.06075(17) 0.8307(4) 1.0661(7) 0.0790(16) Uani 1 1 d .
H22 H 1.0880 0.7755 1.0586 0.095 Uiso 1 1 calc R
C24 C 0.9365(2) 1.0801(4) 1.0945(11) 0.130(3) Uani 1 1 d .
H24A H 0.9437 1.1567 1.0388 0.195 Uiso 1 1 calc R
H24B H 0.9287 1.0990 1.2026 0.195 Uiso 1 1 calc R
H24C H 0.9081 1.0388 1.0464 0.195 Uiso 1 1 calc R
F1 F 0.70166(8) 0.4959(2) 0.8330(3) 0.0662(7) Uani 1 1 d .
F2 F 0.74257(9) 0.4467(3) 0.6238(3) 0.0794(9) Uani 1 1 d .
F3 F 0.67352(9) 0.3523(3) 0.6777(3) 0.0847(9) Uani 1 1 d .
F4 F 0.78824(9) 0.1050(2) 0.7931(3) 0.0691(8) Uani 1 1 d .
F5 F 0.81013(9) 0.2635(3) 0.6516(3) 0.0806(8) Uani 1 1 d .
F6 F 0.74009(10) 0.1688(3) 0.6051(3) 0.0875(10) Uani 1 1 d .
H14A H 1.0193(13) 0.366(4) 0.856(7) 0.070(17) Uiso 1 1 d D
H14B H 0.9734(13) 0.370(5) 0.861(6) 0.07(2) Uiso 1 1 d D
Mn1 Mn 1.002516(15) 0.58596(4) 0.96825(8) 0.02445(13) Uani 1 1 d .
N1 N 1.01461(11) 0.7865(3) 1.0440(4) 0.0359(7) Uani 1 1 d .
O1 O 1.06253(8) 0.6078(2) 0.7989(3) 0.0323(5) Uani 1 1 d .
O2 O 1.05913(8) 0.5288(2) 1.1469(3) 0.0330(5) Uani 1 1 d .
O3 O 0.94466(8) 0.6436(2) 0.7997(3) 0.0319(5) Uani 1 1 d .
O4 O 0.94335(8) 0.5641(2) 1.1468(3) 0.0318(5) Uani 1 1 d .
O5 O 0.99441(16) 0.3795(3) 0.9087(3) 0.0434(7) Uani 1 1 d .

loop_
_atom_site_aniso_label
_atom_site_aniso_U_11
_atom_site_aniso_U_22
_atom_site_aniso_U_33
_atom_site_aniso_U_23
_atom_site_aniso_U_13
_atom_site_aniso_U_12
C1 0.0234(16) 0.0348(18) 0.0287(18) -0.0072(15) 0.0045(15) 0.0021(14)
C2 0.0187(15) 0.0340(17) 0.0262(17) -0.0064(14) 0.0017(13) 0.0010(13)
C3 0.0276(17) 0.0328(17) 0.0346(19) 0.0065(15) -0.0046(15) -0.0014(13)
C4 0.0293(18) 0.0333(18) 0.042(2) 0.0011(15) -0.0016(15) -0.0060(15)
C5 0.0166(13) 0.0368(16) 0.0285(19) 0.0000(15) 0.0010(14) -0.0033(12)
C6 0.0255(17) 0.0398(18) 0.0278(17) 0.0089(14) -0.0009(14) -0.0044(15)
C7 0.0265(15) 0.0332(16) 0.0272(19) 0.0016(15) 0.0022(14) -0.0076(13)
C8 0.0274(17) 0.053(2) 0.0312(19) 0.0017(17) -0.0007(15) -0.0146(15)
C9 0.032(2) 0.090(4) 0.047(3) 0.026(2) -0.0122(18) -0.028(2)
C10 0.045(2) 0.079(3) 0.046(3) -0.023(2) 0.016(2) -0.031(2)
C11 0.0192(14) 0.0374(17) 0.030(2) 0.0013(15) -0.0007(13) -0.0060(13)
C12 0.0222(16) 0.0337(19) 0.0247(18) -0.0045(15) -0.0043(15) -0.0016(13)
C13 0.0224(16) 0.0302(16) 0.0272(18) -0.0034(14) -0.0050(13) 0.0008(13)
C14 0.0295(17) 0.0313(17) 0.0345(19) 0.0039(15) 0.0049(15) 0.0013(14)
C15 0.0265(18) 0.0330(18) 0.040(2) 0.0043(15) 0.0020(15) 0.0087(14)
C16 0.0282(18) 0.046(2) 0.0333(19) 0.0110(16) -0.0014(15) 0.0084(15)
C17 0.0309(16) 0.0361(17) 0.029(2) 0.0024(16) 0.0007(15) 0.0096(13)
C18 0.041(2) 0.040(2) 0.068(3) -0.013(2) 0.001(2) 0.0007(19)
C19 0.074(3) 0.037(2) 0.095(4) -0.015(2) 0.011(3) 0.007(2)
C20 0.085(4) 0.042(3) 0.164(6) -0.033(3) -0.004(4) -0.017(3)
C21 0.069(3) 0.051(3) 0.231(8) -0.051(4) -0.011(4) -0.010(3)
C22 0.052(3) 0.048(3) 0.137(5) -0.024(3) -0.004(3) -0.012(2)
C24 0.097(5) 0.056(3) 0.237(9) -0.034(4) 0.014(5) 0.027(3)
F1 0.0467(14) 0.0656(17) 0.0862(19) 0.0283(15) -0.0093(13) 0.0018(12)
F2 0.0722(17) 0.117(2) 0.0491(14) 0.0408(16) -0.0191(13) -0.0417(16)
F3 0.0539(15) 0.118(2) 0.0818(19) 0.0422(17) -0.0409(14) -0.0397(14)
F4 0.0544(15) 0.0639(17) 0.089(2) -0.0355(15) 0.0241(14) -0.0090(12)
F5 0.0640(15) 0.114(2) 0.0637(17) -0.0306(16) 0.0373(14) -0.0448(15)
F6 0.0867(18) 0.135(3) 0.0410(14) -0.0382(16) 0.0139(14) -0.0609(19)
Mn1 0.0228(2) 0.0258(2) 0.0248(2) 0.0000(2) 0.0001(2) -0.00010(18)
N1 0.0348(16) 0.0286(15) 0.0444(17) -0.0055(13) -0.0029(14) -0.0038(13)
O1 0.0281(12) 0.0383(13) 0.0306(14) -0.0021(11) 0.0047(10) 0.0011(10)
O2 0.0278(11) 0.0403(13) 0.0309(13) 0.0021(12) -0.0027(10) 0.0108(11)
O3 0.0256(12) 0.0369(13) 0.0332(13) -0.0005(11) -0.0061(10) 0.0024(10)
O4 0.0264(12) 0.0385(13) 0.0304(13) 0.0009(11) 0.0018(10) -0.0083(10)
O5 0.063(2) 0.0347(15) 0.0327(16) -0.0004(11) 0.0012(17) -0.0043(14)

loop_
_atom_type_symbol
_atom_type_description
_atom_type_scat_dispersion_real
_atom_type_scat_dispersion_imag
_atom_type_scat_source
C C 0.0033 0.0016 'International Tables Vol C Tables 4.2.6.8 and 6.1.1.4'
H H 0.0000 0.0000 'International Tables Vol C Tables 4.2.6.8 and 6.1.1.4'
N N 0.0061 0.0033 'International Tables Vol C Tables 4.2.6.8 and 6.1.1.4'
O O 0.0106 0.0060 'International Tables Vol C Tables 4.2.6.8 and 6.1.1.4'
F F 0.0171 0.0103 'International Tables Vol C Tables 4.2.6.8 and 6.1.1.4'
Mn Mn 0.3368 0.7283 'International Tables Vol C Tables 4.2.6.8 and 6.1.1.4'

loop_
_geom_angle_atom_site_label_1
_geom_angle_atom_site_label_2
_geom_angle_atom_site_label_3
_geom_angle
_geom_angle_site_symmetry_1
_geom_angle_site_symmetry_3
O1 C1 O4 125.2(3) 2_765 .
O1 C1 C2 117.6(3) 2_765 .
O4 C1 C2 117.2(3) . .
C7 C2 C3 118.9(3) . .
C7 C2 C1 120.4(3) . .
C3 C2 C1 120.7(3) . .
C4 C3 C2 120.2(3) . .
C4 C3 H3 119.9 . .
C2 C3 H3 119.9 . .
C3 C4 C5 121.2(3) . .
C3 C4 H4 119.4 . .
C5 C4 H4 119.4 . .
C4 C5 C6 118.5(3) . .
C4 C5 C8 118.7(3) . .
C6 C5 C8 122.6(3) . .
C7 C6 C5 120.3(3) . .
C7 C6 H6 119.9 . .
C5 C6 H6 119.9 . .
C2 C7 C6 120.8(3) . .
C2 C7 H7 119.6 . .
C6 C7 H7 119.6 . .
C5 C8 C11 112.3(3) . .
C5 C8 C9 113.1(3) . .
C11 C8 C9 106.2(3) . .
C5 C8 C10 105.4(3) . .
C11 C8 C10 112.6(3) . .
C9 C8 C10 107.3(3) . .
F2 C9 F3 106.4(3) . .
F2 C9 F1 106.6(4) . .
F3 C9 F1 106.3(4) . .
F2 C9 C8 114.7(4) . .
F3 C9 C8 111.2(3) . .
F1 C9 C8 111.1(3) . .
F6 C10 F4 107.2(4) . .
F6 C10 F5 106.5(3) . .
F4 C10 F5 106.5(4) . .
F6 C10 C8 113.4(4) . .
F4 C10 C8 111.5(3) . .
F5 C10 C8 111.4(3) . .
C16 C11 C15 117.7(3) 3_455 3_455
C16 C11 C8 123.9(3) 3_455 .
C15 C11 C8 118.3(3) 3_455 .
O3 C12 O2 125.1(3) 2_765 .
O3 C12 C13 117.7(3) 2_765 .
O2 C12 C13 117.2(3) . .
C17 C13 C14 118.6(3) . .
C17 C13 C12 119.6(3) . .
C14 C13 C12 121.8(3) . .
C15 C14 C13 119.9(3) . .
C15 C14 H14 120.0 . .
C13 C14 H14 120.0 . .
C14 C15 C11 121.7(3) . 3
C14 C15 H15 119.2 . .
C11 C15 H15 119.2 3 .
C17 C16 C11 121.1(3) . 3
C17 C16 H16 119.5 . .
C11 C16 H16 119.5 3 .
C16 C17 C13 120.7(3) . .
C16 C17 H17 119.7 . .
C13 C17 H17 119.7 . .
N1 C18 C19 124.9(4) . .
N1 C18 H18 117.6 . .
C19 C18 H18 117.6 . .
C20 C19 C18 115.9(4) . .
C20 C19 C24 123.4(4) . .
C18 C19 C24 120.7(4) . .
C21 C20 C19 119.9(4) . .
C21 C20 H20 120.0 . .
C19 C20 H20 120.0 . .
C20 C21 C22 119.6(5) . .
C20 C21 H21 120.2 . .
C22 C21 H21 120.2 . .
N1 C22 C21 122.8(4) . .
N1 C22 H22 118.6 . .
C21 C22 H22 118.6 . .
C19 C24 H24A 109.5 . .
C19 C24 H24B 109.5 . .
H24A C24 H24B 109.5 . .
C19 C24 H24C 109.5 . .
H24A C24 H24C 109.5 . .
H24B C24 H24C 109.5 . .
O1 Mn1 O3 92.82(10) . .
O1 Mn1 O4 178.08(9) . .
O3 Mn1 O4 88.99(8) . .
O1 Mn1 O2 89.32(8) . .
O3 Mn1 O2 177.77(8) . .
O4 Mn1 O2 88.87(9) . .
O1 Mn1 N1 89.05(10) . .
O3 Mn1 N1 91.17(10) . .
O4 Mn1 N1 90.27(10) . .
O2 Mn1 N1 88.23(10) . .
O1 Mn1 O5 91.47(10) . .
O3 Mn1 O5 93.45(11) . .
O4 Mn1 O5 89.06(10) . .
O2 Mn1 O5 87.13(11) . .
N1 Mn1 O5 175.32(12) . .
C22 N1 C18 117.0(3) . .
C22 N1 Mn1 120.6(3) . .
C18 N1 Mn1 122.1(2) . .
C1 O1 Mn1 131.6(2) 2_764 .
C12 O2 Mn1 132.1(2) . .
C12 O3 Mn1 127.6(2) 2_764 .
C1 O4 Mn1 128.0(2) . .
Mn1 O5 H14A 103(3) . .
Mn1 O5 H14B 110(4) . .
H14A O5 H14B 108(6) . .

loop_
_geom_bond_atom_site_label_1
_geom_bond_atom_site_label_2
_geom_bond_distance
_geom_bond_site_symmetry_2
C1 O1 1.251(4) 2_765
C1 O4 1.272(4) .
C1 C2 1.516(4) .
C2 C7 1.385(4) .
C2 C3 1.393(4) .
C3 C4 1.380(4) .
C3 H3 0.9300 .
C4 C5 1.387(4) .
C4 H4 0.9300 .
C5 C6 1.396(4) .
C5 C8 1.539(4) .
C6 C7 1.385(4) .
C6 H6 0.9300 .
C7 H7 0.9300 .
C8 C11 1.540(4) .
C8 C9 1.545(6) .
C8 C10 1.549(6) .
C9 F2 1.324(5) .
C9 F3 1.337(4) .
C9 F1 1.346(5) .
C10 F6 1.332(4) .
C10 F4 1.337(5) .
C10 F5 1.341(4) .
C11 C16 1.389(4) 3_455
C11 C15 1.395(4) 3_455
C12 O3 1.258(4) 2_765
C12 O2 1.272(4) .
C12 C13 1.517(4) .
C13 C17 1.392(4) .
C13 C14 1.395(4) .
C14 C15 1.379(4) .
C14 H14 0.9300 .
C15 C11 1.395(4) 3
C15 H15 0.9300 .
C16 C17 1.380(4) .
C16 C11 1.389(4) 3
C16 H16 0.9300 .
C17 H17 0.9300 .
C18 N1 1.332(5) .
C18 C19 1.380(6) .
C18 H18 0.9300 .
C19 C20 1.380(7) .
C19 C24 1.505(6) .
C20 C21 1.359(6) .
C20 H20 0.9300 .
C21 C22 1.363(6) .
C21 H21 0.9300 .
C22 N1 1.319(5) .
C22 H22 0.9300 .
C24 H24A 0.9600 .
C24 H24B 0.9600 .
C24 H24C 0.9600 .
Mn1 O1 2.150(2) .
Mn1 O3 2.179(2) .
Mn1 O4 2.187(2) .
Mn1 O2 2.212(2) .
Mn1 N1 2.248(3) .
Mn1 O5 2.262(3) .
O1 C1 1.251(4) 2_764
O3 C12 1.258(4) 2_764
O5 H14A 0.81(4) .
O5 H14B 0.69(4) .

loop_
_geom_torsion_atom_site_label_1
_geom_torsion_atom_site_label_2
_geom_torsion_atom_site_label_3
_geom_torsion_atom_site_label_4
_geom_torsion
_geom_torsion_site_symmetry_1
_geom_torsion_site_symmetry_4
O1 C1 C2 C7 179.8(3) 2_765 .
O4 C1 C2 C7 0.1(4) . .
O1 C1 C2 C3 -1.2(4) 2_765 .
O4 C1 C2 C3 179.0(3) . .
C7 C2 C3 C4 2.2(5) . .
C1 C2 C3 C4 -176.8(3) . .
C2 C3 C4 C5 1.3(5) . .
C3 C4 C5 C6 -4.1(5) . .
C3 C4 C5 C8 170.7(3) . .
C4 C5 C6 C7 3.3(5) . .
C8 C5 C6 C7 -171.2(3) . .
C3 C2 C7 C6 -2.9(5) . .
C1 C2 C7 C6 176.1(3) . .
C5 C6 C7 C2 0.1(5) . .
C4 C5 C8 C11 41.1(4) . .
C6 C5 C8 C11 -144.4(3) . .
C4 C5 C8 C9 161.3(3) . .
C6 C5 C8 C9 -24.2(4) . .
C4 C5 C8 C10 -81.8(4) . .
C6 C5 C8 C10 92.7(4) . .
C5 C8 C9 F2 70.8(4) . .
C11 C8 C9 F2 -165.6(3) . .
C10 C8 C9 F2 -45.0(4) . .
C5 C8 C9 F3 -168.4(3) . .
C11 C8 C9 F3 -44.8(5) . .
C10 C8 C9 F3 75.9(4) . .
C5 C8 C9 F1 -50.2(4) . .
C11 C8 C9 F1 73.4(4) . .
C10 C8 C9 F1 -165.9(3) . .
C5 C8 C10 F6 -169.0(3) . .
C11 C8 C10 F6 68.3(5) . .
C9 C8 C10 F6 -48.2(4) . .
C5 C8 C10 F4 70.0(4) . .
C11 C8 C10 F4 -52.7(4) . .
C9 C8 C10 F4 -169.2(3) . .
C5 C8 C10 F5 -48.9(5) . .
C11 C8 C10 F5 -171.6(3) . .
C9 C8 C10 F5 71.9(4) . .
C5 C8 C11 C16 -132.5(3) . 3_455
C9 C8 C11 C16 103.4(4) . 3_455
C10 C8 C11 C16 -13.8(5) . 3_455
C5 C8 C11 C15 50.4(4) . 3_455
C9 C8 C11 C15 -73.7(4) . 3_455
C10 C8 C11 C15 169.2(3) . 3_455
O3 C12 C13 C17 179.8(3) 2_765 .
O2 C12 C13 C17 -1.2(4) . .
O3 C12 C13 C14 -0.2(4) 2_765 .
O2 C12 C13 C14 178.8(3) . .
C17 C13 C14 C15 -3.3(5) . .
C12 C13 C14 C15 176.7(3) . .
C13 C14 C15 C11 -1.4(5) . 3
C11 C16 C17 C13 -1.2(5) 3 .
C14 C13 C17 C16 4.6(5) . .
C12 C13 C17 C16 -175.4(3) . .
N1 C18 C19 C20 1.1(8) . .
N1 C18 C19 C24 179.5(5) . .
C18 C19 C20 C21 -0.4(9) . .
C24 C19 C20 C21 -178.8(8) . .
C19 C20 C21 C22 0.1(11) . .
C20 C21 C22 N1 -0.3(11) . .
C21 C22 N1 C18 0.8(9) . .
C21 C22 N1 Mn1 174.6(5) . .
C19 C18 N1 C22 -1.3(7) . .
C19 C18 N1 Mn1 -174.9(4) . .
O1 Mn1 N1 C22 -44.3(4) . .
O3 Mn1 N1 C22 -137.1(4) . .
O4 Mn1 N1 C22 133.9(4) . .
O2 Mn1 N1 C22 45.0(4) . .
O5 Mn1 N1 C22 52.1(17) . .
O1 Mn1 N1 C18 129.1(3) . .
O3 Mn1 N1 C18 36.3(3) . .
O4 Mn1 N1 C18 -52.7(3) . .
O2 Mn1 N1 C18 -141.5(3) . .
O5 Mn1 N1 C18 -134.5(15) . .
O3 Mn1 O1 C1 -81.7(3) . 2_764
O4 Mn1 O1 C1 118(3) . 2_764
O2 Mn1 O1 C1 98.9(3) . 2_764
N1 Mn1 O1 C1 -172.8(3) . 2_764
O5 Mn1 O1 C1 11.8(3) . 2_764
O3 C12 O2 Mn1 -88.8(4) 2_765 .
C13 C12 O2 Mn1 92.2(3) . .
O1 Mn1 O2 C12 -94.8(3) . .
O3 Mn1 O2 C12 102(2) . .
O4 Mn1 O2 C12 85.8(3) . .
N1 Mn1 O2 C12 176.1(3) . .
O5 Mn1 O2 C12 -3.3(3) . .
O1 Mn1 O3 C12 78.6(2) . 2_764
O4 Mn1 O3 C12 -102.0(2) . 2_764
O2 Mn1 O3 C12 -118(2) . 2_764
N1 Mn1 O3 C12 167.7(2) . 2_764
O5 Mn1 O3 C12 -13.0(3) . 2_764
O1 C1 O4 Mn1 87.8(4) 2_765 .
C2 C1 O4 Mn1 -92.4(3) . .
O1 Mn1 O4 C1 -100(3) . .
O3 Mn1 O4 C1 99.5(3) . .
O2 Mn1 O4 C1 -81.1(3) . .
N1 Mn1 O4 C1 -169.4(3) . .
O5 Mn1 O4 C1 6.0(3) . .
